data_4305274
loop_
_publ_author_name
'Santarupa Thakurta'
'Joy Chakraborty'
'Georgina Rosair'
'Javier Tercero'
'M. Salah El Fallah'
'Eugenio Garribba'
'Samiran Mitra'

_publ_section_title
;
Synthesis of Two New Linear Trinuclear CuII Complexes: Mechanism of Magnetic
Coupling through Hybrid B3LYP Functional and CShM Studies
;
_journal_name_full 'Inorganic Chemistry'
_journal_page_first 6227
_journal_page_last 6235
_journal_paper_doi 10.1021/ic8001459
_journal_volume 47
_journal_year 2008
_chemical_formula_moiety 'C42 H40 Cu3 F6 N4 O8'
_chemical_formula_sum 'C42 H40 Cu3 F6 N4 O8'
_chemical_formula_weight 1033.40
_chemical_name_systematic
;

 ?

;
_space_group_IT_number 14
_symmetry_cell_setting monoclinic
_symmetry_space_group_name_Hall '-P 2yn'
_symmetry_space_group_name_H-M 'P 1 21/n 1'
_atom_sites_solution_hydrogens geom
_atom_sites_solution_primary direct
_atom_sites_solution_secondary difmap
_audit_creation_method SHELXL-97
_cell_angle_alpha 90.00
_cell_angle_beta 97.393(5)
_cell_angle_gamma 90.00
_cell_formula_units_Z 2
_cell_length_a 12.4695(12)
_cell_length_b 10.6836(9)
_cell_length_c 14.9603(13)
_cell_measurement_reflns_used 3961
_cell_measurement_temperature 100(2)
_cell_measurement_theta_max 23.92
_cell_measurement_theta_min 2.35
_cell_volume 1976.4(3)
_computing_cell_refinement 'Bruker Apex2'
_computing_data_collection 'Bruker Apex2'
_computing_data_reduction 'Bruker Apex2'
_computing_molecular_graphics 'Bruker SHELXTL'
_computing_publication_material 'Bruker SHELXTL'
_computing_structure_refinement 'SHELXL-97 (Sheldrick, 1997)'
_computing_structure_solution 'SHELXS-97 (Sheldrick, 1990)'
_diffrn_ambient_temperature 100(2)
_diffrn_measured_fraction_theta_full 0.998
_diffrn_measured_fraction_theta_max 0.994
_diffrn_measurement_device_type 'CCD area detector'
_diffrn_measurement_method 'phi and omega scans'
_diffrn_radiation_monochromator graphite
_diffrn_radiation_source 'fine-focus sealed tube'
_diffrn_radiation_type MoK\a
_diffrn_radiation_wavelength 0.71073
_diffrn_reflns_av_R_equivalents 0.1223
_diffrn_reflns_av_sigmaI/netI 0.0759
_diffrn_reflns_limit_h_max 15
_diffrn_reflns_limit_h_min -15
_diffrn_reflns_limit_k_max 13
_diffrn_reflns_limit_k_min -13
_diffrn_reflns_limit_l_max 18
_diffrn_reflns_limit_l_min -18
_diffrn_reflns_number 75072
_diffrn_reflns_theta_full 25.00
_diffrn_reflns_theta_max 26.04
_diffrn_reflns_theta_min 2.97
_exptl_absorpt_coefficient_mu 1.689
_exptl_absorpt_correction_T_max 0.892
_exptl_absorpt_correction_T_min 0.718
_exptl_absorpt_correction_type multi-scan
_exptl_absorpt_process_details 'SADABS (Bruker, 2002)'
_exptl_crystal_colour dark_green
_exptl_crystal_density_diffrn 1.736
_exptl_crystal_density_method 'not measured'
_exptl_crystal_description prismatic
_exptl_crystal_F_000 1050
_exptl_crystal_size_max 0.30
_exptl_crystal_size_mid 0.25
_exptl_crystal_size_min 0.10
_refine_diff_density_max 0.472
_refine_diff_density_min -0.691
_refine_diff_density_rms 0.114
_refine_ls_extinction_method none
_refine_ls_goodness_of_fit_ref 1.014
_refine_ls_hydrogen_treatment constr
_refine_ls_matrix_type full
_refine_ls_number_parameters 288
_refine_ls_number_reflns 3888
_refine_ls_number_restraints 0
_refine_ls_restrained_S_all 1.014
_refine_ls_R_factor_all 0.0909
_refine_ls_R_factor_gt 0.0422
_refine_ls_shift/su_max 0.001
_refine_ls_shift/su_mean 0.000
_refine_ls_structure_factor_coef Fsqd
_refine_ls_weighting_details 'calc w=1/[\s^2^(Fo^2^)+(0.0433P)^2^+3.2754P] where P=(Fo^2^+2Fc^2^)/3'
_refine_ls_weighting_scheme calc
_refine_ls_wR_factor_gt 0.0842
_refine_ls_wR_factor_ref 0.1020
_reflns_number_gt 2561
_reflns_number_total 3888
_reflns_threshold_expression >2sigma(I)
_cod_data_source_file ic8001459-file002_2.cif
_cod_data_source_block complex2
_cod_depositor_comments
;
The following automatic conversions were performed:
'_symmetry_cell_setting' value 'Monoclinic' changed to 'monoclinic'
according to '/home/saulius/struct/CIF-dictionaries/cif_core.dic'
dictionary named 'cif_core.dic' version 2.4.1 from 2010-06-29.

Automatic conversion script
Id: cif_fix_enum 1527 2010-12-29 10:47:43Z saulius 
;
_cod_database_code 4305274

loop_
_symmetry_equiv_pos_as_xyz
'x, y, z'
'-x+1/2, y+1/2, -z+1/2'
'-x, -y, -z'
'x-1/2, -y-1/2, z-1/2'

loop_
_atom_site_label
_atom_site_type_symbol
_atom_site_fract_x
_atom_site_fract_y
_atom_site_fract_z
_atom_site_U_iso_or_equiv
_atom_site_adp_type
_atom_site_occupancy
_atom_site_symmetry_multiplicity
_atom_site_calc_flag
_atom_site_refinement_flags
_atom_site_disorder_assembly
_atom_site_disorder_group
Cu1 Cu 0.01856(4) 0.15163(4) 0.18011(3) 0.01391(15) Uani 1 1 d . . .
Cu2 Cu 0.0000 0.0000 0.0000 0.01323(18) Uani 1 2 d S . .
C1 C 0.1205(3) -0.2364(4) -0.0003(3) 0.0153(9) Uani 1 1 d . . .
N1 N -0.0517(3) 0.1508(3) 0.2926(2) 0.0152(7) Uani 1 1 d . . .
O1 O 0.0938(2) -0.1426(2) 0.04393(17) 0.0159(6) Uani 1 1 d . . .
C2 C 0.1831(4) -0.3351(4) 0.0602(3) 0.0206(10) Uani 1 1 d . . .
N2 N 0.1171(3) 0.2962(3) 0.2108(2) 0.0144(7) Uani 1 1 d . . .
O2 O -0.1069(2) 0.2584(3) 0.08110(17) 0.0201(7) Uani 1 1 d . . .
C3 C -0.0867(3) -0.0891(4) 0.1954(3) 0.0149(9) Uani 1 1 d . . .
O3 O -0.0506(2) -0.0026(2) 0.14464(17) 0.0173(6) Uani 1 1 d . . .
C4 C -0.1051(3) -0.2097(4) 0.1583(3) 0.0175(9) Uani 1 1 d . . .
H4 H -0.0872 -0.2262 0.0996 0.021 Uiso 1 1 calc R . .
O4 O 0.0954(2) 0.1200(2) 0.07411(17) 0.0145(6) Uani 1 1 d . . .
C5 C -0.1486(3) -0.3045(4) 0.2053(3) 0.0203(10) Uani 1 1 d . . .
H5 H -0.1586 -0.3855 0.1793 0.024 Uiso 1 1 calc R . .
C6 C -0.1778(3) -0.2816(4) 0.2906(3) 0.0237(10) Uani 1 1 d . . .
H6 H -0.2112 -0.3453 0.3217 0.028 Uiso 1 1 calc R . .
C7 C -0.1579(3) -0.1659(4) 0.3294(3) 0.0198(10) Uani 1 1 d . . .
H7 H -0.1776 -0.1511 0.3878 0.024 Uiso 1 1 calc R . .
C8 C -0.1088(3) -0.0678(4) 0.2853(3) 0.0160(9) Uani 1 1 d . . .
C9 C -0.0899(3) 0.0530(4) 0.3311(3) 0.0172(9) Uani 1 1 d . . .
C10 C -0.0552(3) 0.2729(4) 0.3396(3) 0.0196(10) Uani 1 1 d . . .
H10A H 0.0031 0.2755 0.3912 0.024 Uiso 1 1 calc R . .
H10B H -0.1253 0.2813 0.3635 0.024 Uiso 1 1 calc R . .
C11 C -0.0415(3) 0.3803(4) 0.2772(3) 0.0179(9) Uani 1 1 d . . .
H11A H -0.0686 0.4576 0.3032 0.021 Uiso 1 1 calc R . .
H11B H -0.0866 0.3647 0.2189 0.021 Uiso 1 1 calc R . .
C12 C 0.0738(3) 0.4018(4) 0.2601(3) 0.0183(9) Uani 1 1 d . . .
H12A H 0.0773 0.4796 0.2246 0.022 Uiso 1 1 calc R . .
H12B H 0.1199 0.4135 0.3185 0.022 Uiso 1 1 calc R . .
C13 C 0.2161(3) 0.3051(4) 0.1935(2) 0.0129(9) Uani 1 1 d . . .
C14 C 0.2642(3) 0.2118(3) 0.1375(2) 0.0133(9) Uani 1 1 d . . .
C15 C 0.2023(3) 0.1297(3) 0.0761(2) 0.0136(9) Uani 1 1 d . . .
C16 C 0.2552(3) 0.0603(3) 0.0148(3) 0.0152(9) Uani 1 1 d . . .
H16 H 0.2139 0.0087 -0.0284 0.018 Uiso 1 1 calc R . .
C17 C 0.3656(3) 0.0659(4) 0.0163(3) 0.0154(9) Uani 1 1 d . . .
H17 H 0.3994 0.0187 -0.0262 0.018 Uiso 1 1 calc R . .
C18 C 0.4282(3) 0.1398(4) 0.0792(3) 0.0168(9) Uani 1 1 d . . .
H18 H 0.5048 0.1407 0.0821 0.020 Uiso 1 1 calc R . .
C19 C 0.3771(3) 0.2118(4) 0.1372(3) 0.0158(9) Uani 1 1 d . . .
H19 H 0.4200 0.2639 0.1791 0.019 Uiso 1 1 calc R . .
C20 C -0.1155(4) 0.0651(4) 0.4271(3) 0.0246(10) Uani 1 1 d . . .
H20A H -0.0669 0.1267 0.4595 0.037 Uiso 1 1 calc R . .
H20B H -0.1056 -0.0162 0.4574 0.037 Uiso 1 1 calc R . .
H20C H -0.1906 0.0926 0.4264 0.037 Uiso 1 1 calc R . .
C21 C 0.2879(3) 0.4130(4) 0.2272(3) 0.0162(9) Uani 1 1 d . . .
H21A H 0.2431 0.4853 0.2384 0.024 Uiso 1 1 calc R . .
H21B H 0.3348 0.4350 0.1819 0.024 Uiso 1 1 calc R . .
H21C H 0.3324 0.3888 0.2834 0.024 Uiso 1 1 calc R . .
F11 F 0.2902(2) -0.3123(3) 0.06875(18) 0.0396(7) Uani 1 1 d . . .
F12 F 0.1699(2) -0.4504(2) 0.02696(16) 0.0372(7) Uani 1 1 d . . .
F13 F 0.1561(2) -0.3380(2) 0.14343(15) 0.0332(7) Uani 1 1 d . . .

loop_
_atom_site_aniso_label
_atom_site_aniso_U_11
_atom_site_aniso_U_22
_atom_site_aniso_U_33
_atom_site_aniso_U_23
_atom_site_aniso_U_13
_atom_site_aniso_U_12
Cu1 0.0178(3) 0.0106(3) 0.0128(3) -0.0015(2) -0.0004(2) -0.0007(2)
Cu2 0.0167(4) 0.0090(4) 0.0128(4) -0.0023(3) -0.0026(3) 0.0003(3)
C1 0.011(2) 0.016(2) 0.019(2) 0.0002(18) 0.0004(17) -0.0019(17)
N1 0.0150(18) 0.0167(18) 0.0130(17) -0.0037(15) -0.0009(14) 0.0017(15)
O1 0.0208(15) 0.0113(15) 0.0141(14) -0.0017(12) -0.0030(12) -0.0007(12)
C2 0.030(3) 0.013(2) 0.018(2) -0.0005(18) 0.0033(19) 0.0033(19)
N2 0.020(2) 0.0112(17) 0.0115(17) -0.0024(14) -0.0020(14) 0.0015(15)
O2 0.0277(17) 0.0202(16) 0.0109(15) -0.0016(12) -0.0034(12) 0.0058(13)
C3 0.013(2) 0.013(2) 0.018(2) 0.0016(18) -0.0053(17) -0.0002(17)
O3 0.0242(16) 0.0133(15) 0.0140(14) -0.0014(12) 0.0009(12) -0.0056(12)
C4 0.018(2) 0.017(2) 0.017(2) 0.0002(18) -0.0016(18) 0.0014(18)
O4 0.0129(15) 0.0152(15) 0.0155(14) -0.0019(11) 0.0022(12) 0.0004(11)
C5 0.020(2) 0.011(2) 0.026(2) 0.0016(18) -0.0081(19) 0.0003(18)
C6 0.025(2) 0.018(2) 0.026(2) 0.009(2) -0.003(2) -0.0032(19)
C7 0.020(2) 0.021(2) 0.018(2) 0.0065(19) 0.0022(18) 0.0024(18)
C8 0.014(2) 0.014(2) 0.019(2) 0.0051(18) -0.0014(18) 0.0024(17)
C9 0.016(2) 0.020(2) 0.014(2) 0.0021(18) -0.0024(18) 0.0039(18)
C10 0.019(2) 0.022(2) 0.018(2) -0.0066(19) 0.0025(18) 0.0017(18)
C11 0.025(2) 0.011(2) 0.017(2) -0.0032(17) 0.0013(18) 0.0037(17)
C12 0.025(2) 0.014(2) 0.015(2) -0.0056(17) 0.0026(18) 0.0004(18)
C13 0.019(2) 0.011(2) 0.0071(19) 0.0038(16) -0.0045(17) 0.0032(17)
C14 0.018(2) 0.0087(19) 0.012(2) 0.0032(17) -0.0008(17) -0.0001(17)
C15 0.018(2) 0.010(2) 0.012(2) 0.0053(16) -0.0016(17) -0.0006(17)
C16 0.021(2) 0.009(2) 0.015(2) 0.0003(17) -0.0009(18) 0.0002(17)
C17 0.018(2) 0.010(2) 0.017(2) 0.0035(17) 0.0026(18) 0.0044(17)
C18 0.014(2) 0.016(2) 0.020(2) 0.0020(18) 0.0020(18) 0.0003(18)
C19 0.020(2) 0.013(2) 0.013(2) 0.0018(17) -0.0046(17) -0.0019(18)
C20 0.025(2) 0.029(3) 0.020(2) 0.004(2) 0.0037(19) 0.006(2)
C21 0.021(2) 0.012(2) 0.015(2) -0.0012(17) -0.0025(17) -0.0009(17)
F11 0.0233(15) 0.0456(17) 0.0468(17) 0.0098(14) -0.0080(13) 0.0068(13)
F12 0.0651(19) 0.0134(13) 0.0294(15) -0.0033(11) -0.0080(13) 0.0114(13)
F13 0.0560(18) 0.0260(15) 0.0188(13) 0.0086(11) 0.0088(12) 0.0173(13)

loop_
_atom_type_symbol
_atom_type_description
_atom_type_scat_dispersion_real
_atom_type_scat_dispersion_imag
_atom_type_scat_source
C C 0.0033 0.0016 'International Tables Vol C Tables 4.2.6.8 and 6.1.1.4'
H H 0.0000 0.0000 'International Tables Vol C Tables 4.2.6.8 and 6.1.1.4'
N N 0.0061 0.0033 'International Tables Vol C Tables 4.2.6.8 and 6.1.1.4'
O O 0.0106 0.0060 'International Tables Vol C Tables 4.2.6.8 and 6.1.1.4'
Cu Cu 0.3201 1.2651 'International Tables Vol C Tables 4.2.6.8 and 6.1.1.4'
F F 0.0171 0.0103 'International Tables Vol C Tables 4.2.6.8 and 6.1.1.4'

loop_
_geom_angle_atom_site_label_1
_geom_angle_atom_site_label_2
_geom_angle_atom_site_label_3
_geom_angle
_geom_angle_site_symmetry_1
_geom_angle_site_symmetry_3
_geom_angle_publ_flag
O3 Cu1 O4 82.98(11) . . ?
O3 Cu1 N2 168.60(12) . . ?
O4 Cu1 N2 88.23(12) . . ?
O3 Cu1 N1 89.92(12) . . ?
O4 Cu1 N1 169.43(12) . . ?
N2 Cu1 N1 97.73(13) . . ?
O3 Cu1 O2 90.19(10) . . ?
O4 Cu1 O2 85.89(10) . . ?
N2 Cu1 O2 96.42(11) . . ?
N1 Cu1 O2 102.01(11) . . ?
O1 Cu2 O1 180.0(2) 3 . ?
O1 Cu2 O4 91.47(10) 3 3 ?
O1 Cu2 O4 88.53(10) . 3 ?
O1 Cu2 O4 88.53(10) 3 . ?
O1 Cu2 O4 91.47(10) . . ?
O4 Cu2 O4 180.0(2) 3 . ?
O1 Cu2 O3 84.36(10) 3 3 ?
O1 Cu2 O3 95.64(10) . 3 ?
O4 Cu2 O3 72.76(10) 3 3 ?
O4 Cu2 O3 107.24(10) . 3 ?
O1 Cu2 O3 95.64(10) 3 . ?
O1 Cu2 O3 84.36(10) . . ?
O4 Cu2 O3 107.24(10) 3 . ?
O4 Cu2 O3 72.76(10) . . ?
O3 Cu2 O3 180.00(12) 3 . ?
O2 C1 O1 130.9(4) 3 . ?
O2 C1 C2 116.5(3) 3 . ?
O1 C1 C2 112.5(3) . . ?
C9 N1 C10 117.2(3) . . ?
C9 N1 Cu1 126.7(3) . . ?
C10 N1 Cu1 116.0(2) . . ?
C1 O1 Cu2 128.2(2) . . ?
F12 C2 F13 107.1(3) . . ?
F12 C2 F11 106.1(3) . . ?
F13 C2 F11 106.4(3) . . ?
F12 C2 C1 112.7(3) . . ?
F13 C2 C1 113.3(3) . . ?
F11 C2 C1 110.7(3) . . ?
C13 N2 C12 117.3(3) . . ?
C13 N2 Cu1 125.9(3) . . ?
C12 N2 Cu1 116.7(2) . . ?
C1 O2 Cu1 122.4(3) 3 . ?
O3 C3 C4 117.9(3) . . ?
O3 C3 C8 123.7(3) . . ?
C4 C3 C8 118.4(4) . . ?
C3 O3 Cu1 128.7(2) . . ?
C3 O3 Cu2 134.4(2) . . ?
Cu1 O3 Cu2 94.67(11) . . ?
C5 C4 C3 121.6(4) . . ?
C5 C4 H4 119.2 . . ?
C3 C4 H4 119.2 . . ?
C15 O4 Cu1 123.5(2) . . ?
C15 O4 Cu2 126.0(2) . . ?
Cu1 O4 Cu2 103.90(12) . . ?
C4 C5 C6 120.1(4) . . ?
C4 C5 H5 119.9 . . ?
C6 C5 H5 119.9 . . ?
C7 C6 C5 119.4(4) . . ?
C7 C6 H6 120.3 . . ?
C5 C6 H6 120.3 . . ?
C6 C7 C8 122.2(4) . . ?
C6 C7 H7 118.9 . . ?
C8 C7 H7 118.9 . . ?
C7 C8 C3 117.9(4) . . ?
C7 C8 C9 119.1(4) . . ?
C3 C8 C9 122.9(3) . . ?
N1 C9 C8 122.8(3) . . ?
N1 C9 C20 118.7(4) . . ?
C8 C9 C20 118.5(4) . . ?
N1 C10 C11 111.4(3) . . ?
N1 C10 H10A 109.4 . . ?
C11 C10 H10A 109.4 . . ?
N1 C10 H10B 109.4 . . ?
C11 C10 H10B 109.4 . . ?
H10A C10 H10B 108.0 . . ?
C10 C11 C12 114.1(3) . . ?
C10 C11 H11A 108.7 . . ?
C12 C11 H11A 108.7 . . ?
C10 C11 H11B 108.7 . . ?
C12 C11 H11B 108.7 . . ?
H11A C11 H11B 107.6 . . ?
N2 C12 C11 112.6(3) . . ?
N2 C12 H12A 109.1 . . ?
C11 C12 H12A 109.1 . . ?
N2 C12 H12B 109.1 . . ?
C11 C12 H12B 109.1 . . ?
H12A C12 H12B 107.8 . . ?
N2 C13 C14 122.0(3) . . ?
N2 C13 C21 122.0(3) . . ?
C14 C13 C21 116.0(3) . . ?
C19 C14 C15 117.2(3) . . ?
C19 C14 C13 118.7(3) . . ?
C15 C14 C13 123.7(3) . . ?
O4 C15 C16 119.7(3) . . ?
O4 C15 C14 121.3(3) . . ?
C16 C15 C14 119.0(4) . . ?
C17 C16 C15 121.3(4) . . ?
C17 C16 H16 119.4 . . ?
C15 C16 H16 119.4 . . ?
C16 C17 C18 120.6(4) . . ?
C16 C17 H17 119.7 . . ?
C18 C17 H17 119.7 . . ?
C19 C18 C17 118.7(4) . . ?
C19 C18 H18 120.7 . . ?
C17 C18 H18 120.7 . . ?
C18 C19 C14 123.1(4) . . ?
C18 C19 H19 118.4 . . ?
C14 C19 H19 118.4 . . ?
C9 C20 H20A 109.5 . . ?
C9 C20 H20B 109.5 . . ?
H20A C20 H20B 109.5 . . ?
C9 C20 H20C 109.5 . . ?
H20A C20 H20C 109.5 . . ?
H20B C20 H20C 109.5 . . ?
C13 C21 H21A 109.5 . . ?
C13 C21 H21B 109.5 . . ?
H21A C21 H21B 109.5 . . ?
C13 C21 H21C 109.5 . . ?
H21A C21 H21C 109.5 . . ?
H21B C21 H21C 109.5 . . ?

loop_
_geom_bond_atom_site_label_1
_geom_bond_atom_site_label_2
_geom_bond_distance
_geom_bond_site_symmetry_2
_geom_bond_publ_flag
Cu1 O3 1.903(3) . ?
Cu1 O4 1.984(3) . ?
Cu1 N2 1.990(3) . ?
Cu1 N1 1.995(3) . ?
Cu1 O2 2.312(3) . ?
Cu2 O1 1.980(3) 3 ?
Cu2 O1 1.980(3) . ?
Cu2 O4 1.987(2) 3 ?
Cu2 O4 1.987(2) . ?
Cu2 O3 2.331(3) 3 ?
Cu2 O3 2.331(3) . ?
C1 O2 1.221(4) 3 ?
C1 O1 1.269(5) . ?
C1 C2 1.536(5) . ?
N1 C9 1.312(5) . ?
N1 C10 1.485(5) . ?
C2 F12 1.331(4) . ?
C2 F13 1.332(5) . ?
C2 F11 1.347(5) . ?
N2 C13 1.296(5) . ?
N2 C12 1.487(5) . ?
O2 C1 1.221(4) 3 ?
C3 O3 1.312(5) . ?
C3 C4 1.409(5) . ?
C3 C8 1.427(5) . ?
C4 C5 1.383(6) . ?
C4 H4 0.9500 . ?
O4 C15 1.334(5) . ?
C5 C6 1.393(6) . ?
C5 H5 0.9500 . ?
C6 C7 1.375(6) . ?
C6 H6 0.9500 . ?
C7 C8 1.418(5) . ?
C7 H7 0.9500 . ?
C8 C9 1.465(5) . ?
C9 C20 1.515(6) . ?
C10 C11 1.503(6) . ?
C10 H10A 0.9900 . ?
C10 H10B 0.9900 . ?
C11 C12 1.510(6) . ?
C11 H11A 0.9900 . ?
C11 H11B 0.9900 . ?
C12 H12A 0.9900 . ?
C12 H12B 0.9900 . ?
C13 C14 1.478(5) . ?
C13 C21 1.506(5) . ?
C14 C19 1.408(5) . ?
C14 C15 1.423(5) . ?
C15 C16 1.407(5) . ?
C16 C17 1.375(5) . ?
C16 H16 0.9500 . ?
C17 C18 1.390(5) . ?
C17 H17 0.9500 . ?
C18 C19 1.375(5) . ?
C18 H18 0.9500 . ?
C19 H19 0.9500 . ?
C20 H20A 0.9800 . ?
C20 H20B 0.9800 . ?
C20 H20C 0.9800 . ?
C21 H21A 0.9800 . ?
C21 H21B 0.9800 . ?
C21 H21C 0.9800 . ?
